data_7052609
loop_
_publ_author_name
'Lee, Yu Jin'
'Kim, Eun Young'
'Kim, Soo Hyun'
'Jang, Seung Pyo'
'Lee, Tae Geum'
'Kim, Cheal'
'Kim, Sung-Jin'
'Kim, Youngmee'

_publ_section_title
;
 Synthesis, crystal structures, photoluminescence, and catalytic
 reactivity of novel coordination polymers (0-D, 1-D, 2-D to 3-D)
 constructed from cis-1,2-cyclohexanedicarboxylic acid and various
 bipyridyl ligands
;
_journal_issue 4
_journal_name_full 'New Journal of Chemistry'
_journal_page_first 833
_journal_paper_doi 10.1039/c0nj00869a
_journal_volume 35
_journal_year 2011
_chemical_formula_sum 'C36 H42 N4 O11 Zn2'
_chemical_formula_weight 837.48
_chemical_name_systematic
;
?
;
_space_group_IT_number 2
_symmetry_cell_setting triclinic
_symmetry_space_group_name_Hall '-P 1'
_symmetry_space_group_name_H-M 'P -1'
_atom_sites_solution_hydrogens geom
_atom_sites_solution_primary direct
_atom_sites_solution_secondary difmap
_audit_creation_method SHELXTL
_cell_angle_alpha 113.677(2)
_cell_angle_beta 100.094(2)
_cell_angle_gamma 91.366(2)
_cell_formula_units_Z 1
_cell_length_a 8.9211(12)
_cell_length_b 9.6889(13)
_cell_length_c 11.3220(15)
_cell_measurement_reflns_used 2165
_cell_measurement_temperature 293(2)
_cell_measurement_theta_max 25.36
_cell_measurement_theta_min 2.31
_cell_volume 877.5(2)
_computing_cell_refinement 'Bruker SMART'
_computing_data_collection 'Bruker SMART'
_computing_data_reduction 'Bruker SAINT'
_computing_molecular_graphics 'Bruker SHELXTL'
_computing_publication_material 'Bruker SHELXTL'
_computing_structure_refinement 'SHELXL-97 (Sheldrick, 1997)'
_computing_structure_solution 'SHELXS-97 (Sheldrick, 1990)'
_diffrn_ambient_temperature 293(2)
_diffrn_measured_fraction_theta_full 0.975
_diffrn_measured_fraction_theta_max 0.975
_diffrn_measurement_device_type 'CCD area detector'
_diffrn_measurement_method 'phi and omega scans'
_diffrn_radiation_monochromator graphite
_diffrn_radiation_source 'fine-focus sealed tube'
_diffrn_radiation_type MoK\a
_diffrn_radiation_wavelength 0.71073
_diffrn_reflns_av_R_equivalents 0.0425
_diffrn_reflns_av_sigmaI/netI 0.0588
_diffrn_reflns_limit_h_max 10
_diffrn_reflns_limit_h_min -7
_diffrn_reflns_limit_k_max 10
_diffrn_reflns_limit_k_min -11
_diffrn_reflns_limit_l_max 13
_diffrn_reflns_limit_l_min -13
_diffrn_reflns_number 4915
_diffrn_reflns_theta_full 26.00
_diffrn_reflns_theta_max 26.00
_diffrn_reflns_theta_min 2.01
_exptl_absorpt_coefficient_mu 1.435
_exptl_absorpt_correction_type none
_exptl_crystal_colour colorless
_exptl_crystal_density_diffrn 1.581
_exptl_crystal_density_method 'not measured'
_exptl_crystal_description block
_exptl_crystal_F_000 432
_exptl_crystal_size_max 0.20
_exptl_crystal_size_mid 0.15
_exptl_crystal_size_min 0.10
_refine_diff_density_max 0.488
_refine_diff_density_min -0.433
_refine_diff_density_rms 0.067
_refine_ls_extinction_method none
_refine_ls_goodness_of_fit_ref 0.924
_refine_ls_hydrogen_treatment mixed
_refine_ls_matrix_type full
_refine_ls_number_parameters 247
_refine_ls_number_reflns 3360
_refine_ls_number_restraints 2
_refine_ls_restrained_S_all 0.924
_refine_ls_R_factor_all 0.0397
_refine_ls_R_factor_gt 0.0312
_refine_ls_shift/su_max 0.000
_refine_ls_shift/su_mean 0.000
_refine_ls_structure_factor_coef Fsqd
_refine_ls_weighting_details 'calc w=1/[\s^2^(Fo^2^)+(0.0288P)^2^+0.0000P] where P=(Fo^2^+2Fc^2^)/3'
_refine_ls_weighting_scheme calc
_refine_ls_wR_factor_gt 0.0654
_refine_ls_wR_factor_ref 0.0667
_reflns_number_gt 2691
_reflns_number_total 3360
_reflns_threshold_expression >2sigma(I)
_cod_data_source_file c0nj00869a.txt
_cod_data_source_block 1
_cod_depositor_comments
;
The following automatic conversions were performed:
'_symmetry_cell_setting' value 'Triclinic' changed to 'triclinic'
according to '/home/saulius/struct/CIF-dictionaries/cif_core.dic'
dictionary named 'cif_core.dic' version 2.4.1 from 2010-06-29.

Automatic conversion script
Id: cif_fix_enum 1555 2011-01-17 13:19:09Z saulius 
;
_cod_original_sg_symbol_H-M P-1
_cod_database_code 7052609

loop_
_symmetry_equiv_pos_as_xyz
'x, y, z'
'-x, -y, -z'

loop_
_atom_site_label
_atom_site_type_symbol
_atom_site_fract_x
_atom_site_fract_y
_atom_site_fract_z
_atom_site_U_iso_or_equiv
_atom_site_adp_type
_atom_site_occupancy
_atom_site_symmetry_multiplicity
_atom_site_calc_flag
_atom_site_refinement_flags
_atom_site_disorder_assembly
_atom_site_disorder_group
Zn1 Zn 0.23164(3) 0.18267(3) 0.49677(2) 0.02980(10) Uani 1 1 d . . .
O1 O 0.01961(19) 0.09510(19) 0.36870(16) 0.0360(4) Uani 1 1 d D . .
H1A H 0.050(3) 0.015(2) 0.3014(19) 0.072(10) Uiso 1 1 d D . .
H1B H -0.0670(18) 0.055(3) 0.384(2) 0.058(9) Uiso 1 1 d D . .
O11 O 0.23599(18) 0.03833(18) 0.59784(14) 0.0335(4) Uani 1 1 d . . .
O12 O 0.43151(18) 0.21027(17) 0.66181(15) 0.0347(4) Uani 1 1 d . . .
O13 O 0.65262(18) -0.06041(17) 0.64489(14) 0.0346(4) Uani 1 1 d . . .
O14 O 0.8414(2) 0.0967(2) 0.80013(18) 0.0626(6) Uani 1 1 d . . .
N21 N 0.2726(2) 0.3830(2) 0.46716(17) 0.0279(4) Uani 1 1 d . . .
N22 N 0.1247(2) 0.3517(2) 0.64002(17) 0.0313(5) Uani 1 1 d . . .
C11 C 0.3633(3) 0.1052(2) 0.6745(2) 0.0273(5) Uani 1 1 d . . .
C12 C 0.4228(3) 0.0545(3) 0.7835(2) 0.0298(5) Uani 1 1 d . . .
H12 H 0.4089 -0.0565 0.7446 0.036 Uiso 1 1 calc R . .
C13 C 0.5924(3) 0.1035(3) 0.8487(2) 0.0309(5) Uani 1 1 d . . .
H13 H 0.6129 0.0541 0.9094 0.037 Uiso 1 1 calc R . .
C14 C 0.6261(3) 0.2727(3) 0.9369(2) 0.0407(6) Uani 1 1 d . . .
H14A H 0.7331 0.2950 0.9807 0.049 Uiso 1 1 calc R . .
H14B H 0.6077 0.3298 0.8833 0.049 Uiso 1 1 calc R . .
C15 C 0.5262(3) 0.3213(3) 1.0397(2) 0.0563(8) Uani 1 1 d . . .
H15A H 0.5529 0.2730 1.0997 0.068 Uiso 1 1 calc R . .
H15B H 0.5447 0.4301 1.0904 0.068 Uiso 1 1 calc R . .
C16 C 0.3576(3) 0.2782(3) 0.9747(3) 0.0568(8) Uani 1 1 d . . .
H16A H 0.2965 0.3060 1.0422 0.068 Uiso 1 1 calc R . .
H16B H 0.3287 0.3341 0.9213 0.068 Uiso 1 1 calc R . .
C17 C 0.3244(3) 0.1103(3) 0.8893(2) 0.0463(7) Uani 1 1 d . . .
H17A H 0.2171 0.0879 0.8464 0.056 Uiso 1 1 calc R . .
H17B H 0.3428 0.0552 0.9446 0.056 Uiso 1 1 calc R . .
C18 C 0.7037(3) 0.0437(3) 0.7562(2) 0.0328(6) Uani 1 1 d . . .
C21 C 0.3460(3) 0.3914(3) 0.3753(2) 0.0336(6) Uani 1 1 d . . .
H21 H 0.3797 0.3037 0.3189 0.040 Uiso 1 1 calc R . .
C22 C 0.3731(3) 0.5235(3) 0.3615(2) 0.0372(6) Uani 1 1 d . . .
H22 H 0.4253 0.5253 0.2978 0.045 Uiso 1 1 calc R . .
C23 C 0.3218(3) 0.6531(3) 0.4434(2) 0.0415(6) Uani 1 1 d . . .
H23 H 0.3387 0.7441 0.4361 0.050 Uiso 1 1 calc R . .
C24 C 0.2447(3) 0.6461(3) 0.5370(2) 0.0359(6) Uani 1 1 d . . .
H24 H 0.2085 0.7326 0.5929 0.043 Uiso 1 1 calc R . .
C25 C 0.2215(2) 0.5095(2) 0.5471(2) 0.0281(5) Uani 1 1 d . . .
C26 C 0.1399(3) 0.4923(3) 0.6445(2) 0.0291(5) Uani 1 1 d . . .
C27 C 0.0797(3) 0.6107(3) 0.7342(2) 0.0400(6) Uani 1 1 d . . .
H27 H 0.0905 0.7075 0.7365 0.048 Uiso 1 1 calc R . .
C28 C 0.0033(3) 0.5834(3) 0.8204(2) 0.0449(7) Uani 1 1 d . . .
H28 H -0.0362 0.6621 0.8820 0.054 Uiso 1 1 calc R . .
C29 C -0.0135(3) 0.4398(3) 0.8142(2) 0.0447(7) Uani 1 1 d . . .
H29 H -0.0657 0.4187 0.8703 0.054 Uiso 1 1 calc R . .
C210 C 0.0489(3) 0.3274(3) 0.7227(2) 0.0408(6) Uani 1 1 d . . .
H210 H 0.0377 0.2296 0.7183 0.049 Uiso 1 1 calc R . .
O1W O 0.9863(10) 0.9423(7) 0.9646(7) 0.147(3) Uiso 0.50 1 d P . .

loop_
_atom_site_aniso_label
_atom_site_aniso_U_11
_atom_site_aniso_U_22
_atom_site_aniso_U_33
_atom_site_aniso_U_23
_atom_site_aniso_U_13
_atom_site_aniso_U_12
Zn1 0.03198(17) 0.02907(16) 0.03319(16) 0.01586(12) 0.01065(12) 0.00773(12)
O1 0.0275(10) 0.0363(10) 0.0446(10) 0.0160(8) 0.0100(8) 0.0033(8)
O11 0.0265(9) 0.0407(10) 0.0360(9) 0.0191(8) 0.0055(8) 0.0025(8)
O12 0.0343(10) 0.0384(10) 0.0403(9) 0.0245(8) 0.0099(8) 0.0020(8)
O13 0.0325(10) 0.0355(9) 0.0317(9) 0.0087(8) 0.0084(8) 0.0071(8)
O14 0.0342(12) 0.0733(14) 0.0544(12) -0.0030(10) 0.0172(10) 0.0005(10)
N21 0.0250(11) 0.0299(10) 0.0317(10) 0.0151(9) 0.0071(9) 0.0046(9)
N22 0.0291(11) 0.0362(11) 0.0335(10) 0.0170(9) 0.0114(9) 0.0079(9)
C11 0.0262(13) 0.0313(13) 0.0283(12) 0.0126(10) 0.0134(11) 0.0087(11)
C12 0.0306(14) 0.0324(13) 0.0320(12) 0.0183(11) 0.0084(11) 0.0032(11)
C13 0.0299(14) 0.0400(14) 0.0293(12) 0.0193(11) 0.0087(11) 0.0071(11)
C14 0.0325(14) 0.0458(15) 0.0318(13) 0.0034(12) 0.0074(12) 0.0042(12)
C15 0.0507(19) 0.067(2) 0.0358(15) 0.0043(14) 0.0117(14) 0.0130(16)
C16 0.0434(18) 0.083(2) 0.0399(15) 0.0152(15) 0.0219(14) 0.0186(16)
C17 0.0366(16) 0.076(2) 0.0410(14) 0.0357(15) 0.0160(13) 0.0057(15)
C18 0.0328(15) 0.0343(14) 0.0358(14) 0.0172(12) 0.0109(12) 0.0081(12)
C21 0.0319(14) 0.0356(14) 0.0344(13) 0.0151(11) 0.0075(11) 0.0052(11)
C22 0.0362(15) 0.0443(15) 0.0392(13) 0.0243(12) 0.0110(12) 0.0014(12)
C23 0.0385(16) 0.0367(15) 0.0565(16) 0.0282(13) 0.0059(14) 0.0004(12)
C24 0.0322(14) 0.0288(13) 0.0473(14) 0.0158(11) 0.0090(12) 0.0067(11)
C25 0.0210(12) 0.0283(12) 0.0326(12) 0.0113(10) 0.0026(10) 0.0035(10)
C26 0.0239(13) 0.0312(13) 0.0297(12) 0.0110(10) 0.0022(10) 0.0057(10)
C27 0.0384(16) 0.0345(14) 0.0425(14) 0.0094(12) 0.0119(13) 0.0095(12)
C28 0.0379(16) 0.0494(17) 0.0394(14) 0.0069(13) 0.0148(13) 0.0108(13)
C29 0.0365(16) 0.0649(19) 0.0391(14) 0.0244(14) 0.0162(13) 0.0089(14)
C210 0.0421(16) 0.0429(15) 0.0465(15) 0.0238(13) 0.0179(13) 0.0097(13)

loop_
_atom_type_symbol
_atom_type_description
_atom_type_scat_dispersion_real
_atom_type_scat_dispersion_imag
_atom_type_scat_source
C C 0.0033 0.0016 'International Tables Vol C Tables 4.2.6.8 and 6.1.1.4'
H H 0.0000 0.0000 'International Tables Vol C Tables 4.2.6.8 and 6.1.1.4'
N N 0.0061 0.0033 'International Tables Vol C Tables 4.2.6.8 and 6.1.1.4'
O O 0.0106 0.0060 'International Tables Vol C Tables 4.2.6.8 and 6.1.1.4'
Zn Zn 0.2839 1.4301 'International Tables Vol C Tables 4.2.6.8 and 6.1.1.4'

loop_
_geom_angle_atom_site_label_1
_geom_angle_atom_site_label_2
_geom_angle_atom_site_label_3
_geom_angle
_geom_angle_site_symmetry_1
_geom_angle_site_symmetry_3
_geom_angle_publ_flag
O13 Zn1 O1 92.16(6) 2_656 . ?
O13 Zn1 O11 98.68(6) 2_656 . ?
O1 Zn1 O11 98.30(6) . . ?
O13 Zn1 N21 92.21(7) 2_656 . ?
O1 Zn1 N21 99.80(7) . . ?
O11 Zn1 N21 158.46(6) . . ?
O13 Zn1 N22 168.24(7) 2_656 . ?
O1 Zn1 N22 91.02(7) . . ?
O11 Zn1 N22 92.06(6) . . ?
N21 Zn1 N22 76.08(7) . . ?
O13 Zn1 O12 92.53(6) 2_656 . ?
O1 Zn1 O12 157.84(6) . . ?
O11 Zn1 O12 59.57(6) . . ?
N21 Zn1 O12 101.64(6) . . ?
N22 Zn1 O12 88.76(6) . . ?
O13 Zn1 C11 97.05(6) 2_656 . ?
O1 Zn1 C11 128.51(7) . . ?
O11 Zn1 C11 30.24(6) . . ?
N21 Zn1 C11 130.10(7) . . ?
N22 Zn1 C11 89.80(7) . . ?
O12 Zn1 C11 29.34(6) . . ?
Zn1 O1 H1A 99.8(18) . . ?
Zn1 O1 H1B 128.2(16) . . ?
H1A O1 H1B 105(2) . . ?
C11 O11 Zn1 92.63(13) . . ?
C11 O12 Zn1 87.20(13) . . ?
C18 O13 Zn1 129.03(16) . 2_656 ?
C25 N21 C21 118.4(2) . . ?
C25 N21 Zn1 116.81(14) . . ?
C21 N21 Zn1 124.78(15) . . ?
C210 N22 C26 118.9(2) . . ?
C210 N22 Zn1 125.61(17) . . ?
C26 N22 Zn1 115.53(15) . . ?
O12 C11 O11 120.5(2) . . ?
O12 C11 C12 122.3(2) . . ?
O11 C11 C12 117.1(2) . . ?
O12 C11 Zn1 63.46(12) . . ?
O11 C11 Zn1 57.13(11) . . ?
C12 C11 Zn1 172.96(16) . . ?
C11 C12 C13 115.56(18) . . ?
C11 C12 C17 109.35(19) . . ?
C13 C12 C17 109.58(18) . . ?
C11 C12 H12 107.3 . . ?
C13 C12 H12 107.3 . . ?
C17 C12 H12 107.3 . . ?
C18 C13 C14 113.5(2) . . ?
C18 C13 C12 114.92(18) . . ?
C14 C13 C12 113.36(19) . . ?
C18 C13 H13 104.5 . . ?
C14 C13 H13 104.5 . . ?
C12 C13 H13 104.5 . . ?
C15 C14 C13 111.1(2) . . ?
C15 C14 H14A 109.4 . . ?
C13 C14 H14A 109.4 . . ?
C15 C14 H14B 109.4 . . ?
C13 C14 H14B 109.4 . . ?
H14A C14 H14B 108.0 . . ?
C16 C15 C14 110.8(2) . . ?
C16 C15 H15A 109.5 . . ?
C14 C15 H15A 109.5 . . ?
C16 C15 H15B 109.5 . . ?
C14 C15 H15B 109.5 . . ?
H15A C15 H15B 108.1 . . ?
C17 C16 C15 111.4(2) . . ?
C17 C16 H16A 109.3 . . ?
C15 C16 H16A 109.3 . . ?
C17 C16 H16B 109.3 . . ?
C15 C16 H16B 109.3 . . ?
H16A C16 H16B 108.0 . . ?
C16 C17 C12 112.8(2) . . ?
C16 C17 H17A 109.0 . . ?
C12 C17 H17A 109.0 . . ?
C16 C17 H17B 109.0 . . ?
C12 C17 H17B 109.0 . . ?
H17A C17 H17B 107.8 . . ?
O13 C18 O14 124.9(2) . . ?
O13 C18 C13 117.7(2) . . ?
O14 C18 C13 117.3(2) . . ?
N21 C21 C22 122.9(2) . . ?
N21 C21 H21 118.5 . . ?
C22 C21 H21 118.5 . . ?
C21 C22 C23 118.8(2) . . ?
C21 C22 H22 120.6 . . ?
C23 C22 H22 120.6 . . ?
C22 C23 C24 119.0(2) . . ?
C22 C23 H23 120.5 . . ?
C24 C23 H23 120.5 . . ?
C23 C24 C25 119.7(2) . . ?
C23 C24 H24 120.2 . . ?
C25 C24 H24 120.2 . . ?
N21 C25 C24 121.1(2) . . ?
N21 C25 C26 115.8(2) . . ?
C24 C25 C26 123.1(2) . . ?
N22 C26 C27 120.8(2) . . ?
N22 C26 C25 115.7(2) . . ?
C27 C26 C25 123.4(2) . . ?
C28 C27 C26 119.4(2) . . ?
C28 C27 H27 120.3 . . ?
C26 C27 H27 120.3 . . ?
C29 C28 C27 119.5(2) . . ?
C29 C28 H28 120.2 . . ?
C27 C28 H28 120.2 . . ?
C28 C29 C210 118.2(2) . . ?
C28 C29 H29 120.9 . . ?
C210 C29 H29 120.9 . . ?
N22 C210 C29 123.2(2) . . ?
N22 C210 H210 118.4 . . ?
C29 C210 H210 118.4 . . ?

loop_
_geom_bond_atom_site_label_1
_geom_bond_atom_site_label_2
_geom_bond_distance
_geom_bond_site_symmetry_2
_geom_bond_publ_flag
Zn1 O13 2.0383(15) 2_656 ?
Zn1 O1 2.0915(17) . ?
Zn1 O11 2.1305(16) . ?
Zn1 N21 2.1320(18) . ?
Zn1 N22 2.1693(18) . ?
Zn1 O12 2.2694(16) . ?
Zn1 C11 2.534(2) . ?
O1 H1A 0.93(2) . ?
O1 H1B 0.93(2) . ?
O11 C11 1.277(3) . ?
O12 C11 1.243(2) . ?
O13 C18 1.252(3) . ?
O13 Zn1 2.0383(15) 2_656 ?
O14 C18 1.253(3) . ?
N21 C25 1.345(3) . ?
N21 C21 1.350(3) . ?
N22 C210 1.334(3) . ?
N22 C26 1.346(3) . ?
C11 C12 1.522(3) . ?
C12 C13 1.533(3) . ?
C12 C17 1.539(3) . ?
C12 H12 0.9800 . ?
C13 C18 1.525(3) . ?
C13 C14 1.527(3) . ?
C13 H13 0.9800 . ?
C14 C15 1.522(3) . ?
C14 H14A 0.9700 . ?
C14 H14B 0.9700 . ?
C15 C16 1.521(4) . ?
C15 H15A 0.9700 . ?
C15 H15B 0.9700 . ?
C16 C17 1.511(4) . ?
C16 H16A 0.9700 . ?
C16 H16B 0.9700 . ?
C17 H17A 0.9700 . ?
C17 H17B 0.9700 . ?
C21 C22 1.371(3) . ?
C21 H21 0.9300 . ?
C22 C23 1.374(3) . ?
C22 H22 0.9300 . ?
C23 C24 1.382(3) . ?
C23 H23 0.9300 . ?
C24 C25 1.388(3) . ?
C24 H24 0.9300 . ?
C25 C26 1.481(3) . ?
C26 C27 1.386(3) . ?
C27 C28 1.385(3) . ?
C27 H27 0.9300 . ?
C28 C29 1.368(4) . ?
C28 H28 0.9300 . ?
C29 C210 1.377(3) . ?
C29 H29 0.9300 . ?
C210 H210 0.9300 . ?
O1W O1W 1.073(11) 2_777 ?

loop_
_geom_torsion_atom_site_label_1
_geom_torsion_atom_site_label_2
_geom_torsion_atom_site_label_3
_geom_torsion_atom_site_label_4
_geom_torsion
_geom_torsion_site_symmetry_1
_geom_torsion_site_symmetry_2
_geom_torsion_site_symmetry_3
_geom_torsion_site_symmetry_4
_geom_torsion_publ_flag
O13 Zn1 O11 C11 89.12(12) 2_656 . . . ?
O1 Zn1 O11 C11 -177.39(12) . . . . ?
N21 Zn1 O11 C11 -30.4(2) . . . . ?
N22 Zn1 O11 C11 -86.06(12) . . . . ?
O12 Zn1 O11 C11 1.29(11) . . . . ?
O13 Zn1 O12 C11 -99.91(12) 2_656 . . . ?
O1 Zn1 O12 C11 2.1(2) . . . . ?
O11 Zn1 O12 C11 -1.33(11) . . . . ?
N21 Zn1 O12 C11 167.30(12) . . . . ?
N22 Zn1 O12 C11 91.79(12) . . . . ?
O13 Zn1 N21 C25 -176.92(15) 2_656 . . . ?
O1 Zn1 N21 C25 90.51(15) . . . . ?
O11 Zn1 N21 C25 -56.3(2) . . . . ?
N22 Zn1 N21 C25 1.89(14) . . . . ?
O12 Zn1 N21 C25 -83.88(15) . . . . ?
C11 Zn1 N21 C25 -75.78(17) . . . . ?
O13 Zn1 N21 C21 2.71(18) 2_656 . . . ?
O1 Zn1 N21 C21 -89.86(18) . . . . ?
O11 Zn1 N21 C21 123.3(2) . . . . ?
N22 Zn1 N21 C21 -178.47(19) . . . . ?
O12 Zn1 N21 C21 95.76(18) . . . . ?
C11 Zn1 N21 C21 103.85(18) . . . . ?
O13 Zn1 N22 C210 -175.7(3) 2_656 . . . ?
O1 Zn1 N22 C210 78.7(2) . . . . ?
O11 Zn1 N22 C210 -19.7(2) . . . . ?
N21 Zn1 N22 C210 178.5(2) . . . . ?
O12 Zn1 N22 C210 -79.18(19) . . . . ?
C11 Zn1 N22 C210 -49.9(2) . . . . ?
O13 Zn1 N22 C26 3.4(4) 2_656 . . . ?
O1 Zn1 N22 C26 -102.25(16) . . . . ?
O11 Zn1 N22 C26 159.40(16) . . . . ?
N21 Zn1 N22 C26 -2.40(15) . . . . ?
O12 Zn1 N22 C26 99.91(16) . . . . ?
C11 Zn1 N22 C26 129.24(16) . . . . ?
Zn1 O12 C11 O11 2.22(18) . . . . ?
Zn1 O12 C11 C12 -175.39(18) . . . . ?
Zn1 O11 C11 O12 -2.4(2) . . . . ?
Zn1 O11 C11 C12 175.37(16) . . . . ?
O13 Zn1 C11 O12 82.58(12) 2_656 . . . ?
O1 Zn1 C11 O12 -178.98(11) . . . . ?
O11 Zn1 C11 O12 177.73(19) . . . . ?
N21 Zn1 C11 O12 -16.34(15) . . . . ?
N22 Zn1 C11 O12 -87.83(12) . . . . ?
O13 Zn1 C11 O11 -95.15(12) 2_656 . . . ?
O1 Zn1 C11 O11 3.30(15) . . . . ?
N21 Zn1 C11 O11 165.93(11) . . . . ?
N22 Zn1 C11 O11 94.44(12) . . . . ?
O12 Zn1 C11 O11 -177.73(19) . . . . ?
O12 C11 C12 C13 -18.5(3) . . . . ?
O11 C11 C12 C13 163.84(17) . . . . ?
O12 C11 C12 C17 105.7(2) . . . . ?
O11 C11 C12 C17 -72.0(2) . . . . ?
C11 C12 C13 C18 -61.0(3) . . . . ?
C17 C12 C13 C18 175.0(2) . . . . ?
C11 C12 C13 C14 71.8(2) . . . . ?
C17 C12 C13 C14 -52.2(3) . . . . ?
C18 C13 C14 C15 -172.1(2) . . . . ?
C12 C13 C14 C15 54.5(3) . . . . ?
C13 C14 C15 C16 -55.2(3) . . . . ?
C14 C15 C16 C17 56.4(3) . . . . ?
C15 C16 C17 C12 -56.1(3) . . . . ?
C11 C12 C17 C16 -74.6(3) . . . . ?
C13 C12 C17 C16 53.0(3) . . . . ?
Zn1 O13 C18 O14 2.6(4) 2_656 . . . ?
Zn1 O13 C18 C13 -173.17(14) 2_656 . . . ?
C14 C13 C18 O13 -146.1(2) . . . . ?
C12 C13 C18 O13 -13.4(3) . . . . ?
C14 C13 C18 O14 37.8(3) . . . . ?
C12 C13 C18 O14 170.5(2) . . . . ?
C25 N21 C21 C22 1.2(3) . . . . ?
Zn1 N21 C21 C22 -178.45(17) . . . . ?
N21 C21 C22 C23 -0.8(4) . . . . ?
C21 C22 C23 C24 0.0(3) . . . . ?
C22 C23 C24 C25 0.5(4) . . . . ?
C21 N21 C25 C24 -0.7(3) . . . . ?
Zn1 N21 C25 C24 178.97(17) . . . . ?
C21 N21 C25 C26 179.16(19) . . . . ?
Zn1 N21 C25 C26 -1.2(2) . . . . ?
C23 C24 C25 N21 -0.1(3) . . . . ?
C23 C24 C25 C26 -179.9(2) . . . . ?
C210 N22 C26 C27 0.7(3) . . . . ?
Zn1 N22 C26 C27 -178.43(16) . . . . ?
C210 N22 C26 C25 -178.3(2) . . . . ?
Zn1 N22 C26 C25 2.6(2) . . . . ?
N21 C25 C26 N22 -1.0(3) . . . . ?
C24 C25 C26 N22 178.9(2) . . . . ?
N21 C25 C26 C27 -179.93(19) . . . . ?
C24 C25 C26 C27 -0.1(3) . . . . ?
N22 C26 C27 C28 0.2(3) . . . . ?
C25 C26 C27 C28 179.1(2) . . . . ?
C26 C27 C28 C29 -1.0(4) . . . . ?
C27 C28 C29 C210 0.9(4) . . . . ?
C26 N22 C210 C29 -0.8(4) . . . . ?
Zn1 N22 C210 C29 178.24(17) . . . . ?
C28 C29 C210 N22 0.0(4) . . . . ?
